data_2020613
loop_
_publ_author_name
'Green, William L.'
'Sirianni, Eric R.'
'Yap, Glenn P. A.'
'Riordan, Charles G.'

_publ_section_title
;
 Steric and electronic factor comparisons in
 hydrotris(3-phenylpyrazolyl)borate nickel(II) aryloxides
;
_journal_coeditor_code FO3002
_journal_issue 11
_journal_name_full 'Acta Crystallographica Section C'
_journal_page_first 791
_journal_page_last 796
_journal_paper_doi 10.1107/S2053229616001789
_journal_volume 72
_journal_year 2016
_chemical_formula_iupac '[Ni (C27 H22 B N6) (C6 H5 O)]'
_chemical_formula_sum 'C33 H27 B N6 Ni O'
_chemical_formula_weight 593.12
_chemical_name_systematic '[Hydrotris(3-phenylpyrazolyl-\k<i>N</i>^2^)borato](phenolato-\k<i>O</i>)nickel(II)'
_space_group_crystal_system triclinic
_space_group_IT_number 2
_space_group_name_Hall '-P 1'
_space_group_name_H-M_alt 'P -1'
_symmetry_space_group_name_Hall '-P 1'
_symmetry_space_group_name_H-M 'P -1'
_atom_sites_solution_hydrogens mixed
_atom_sites_solution_primary direct
_atom_sites_solution_secondary difmap
_audit_creation_method SHELXL-2014/7
_cell_angle_alpha 79.484(9)
_cell_angle_beta 78.356(6)
_cell_angle_gamma 87.112(9)
_cell_formula_units_Z 2
_cell_length_a 8.505(5)
_cell_length_b 13.071(8)
_cell_length_c 13.531(8)
_cell_measurement_reflns_used 934
_cell_measurement_temperature 200(2)
_cell_measurement_theta_max 25.24
_cell_measurement_theta_min 1.58
_cell_volume 1448.4(15)
_computing_cell_refinement
;
SAINT (Bruker, 2002)
;
_computing_data_collection
;
SMART (Bruker, 2002)
;
_computing_data_reduction
;
SAINT (Bruker, 2002)
;
_computing_molecular_graphics
;
SHELXTL (Bruker, 2002)
;
_computing_publication_material
;
Mercury (Macrae <i>et al.</i>,  2008)
;
_computing_structure_refinement
;
SHELXL2014 (Sheldrick, 2015)
;
_computing_structure_solution
;
SHELXS97 (Sheldrick, 2008)
;
_diffrn_ambient_temperature 200(2)
_diffrn_detector_area_resol_mean 836.6
_diffrn_measured_fraction_theta_full 1.000
_diffrn_measured_fraction_theta_max 0.945
_diffrn_measurement_device_type 'Bruker APEX'
_diffrn_measurement_method \w
_diffrn_radiation_type MoK\a
_diffrn_radiation_wavelength 0.71073
_diffrn_reflns_av_R_equivalents 0.0331
_diffrn_reflns_limit_h_max 11
_diffrn_reflns_limit_h_min -11
_diffrn_reflns_limit_k_max 17
_diffrn_reflns_limit_k_min -17
_diffrn_reflns_limit_l_max 17
_diffrn_reflns_limit_l_min -18
_diffrn_reflns_number 19340
_diffrn_reflns_theta_full 25.242
_diffrn_reflns_theta_max 28.265
_diffrn_reflns_theta_min 1.585
_exptl_absorpt_coefficient_mu 0.707
_exptl_absorpt_correction_T_max 0.9199
_exptl_absorpt_correction_T_min 0.7651
_exptl_absorpt_correction_type multi-scan
_exptl_absorpt_process_details
;
(SADABS; Bruker, 2002)
;
_exptl_crystal_colour brown
_exptl_crystal_density_diffrn 1.360
_exptl_crystal_density_method 'not measured'
_exptl_crystal_description plate
_exptl_crystal_F_000 616
_exptl_crystal_size_max 0.400
_exptl_crystal_size_mid 0.260
_exptl_crystal_size_min 0.120
_refine_diff_density_max 1.519
_refine_diff_density_min -0.463
_refine_ls_extinction_method none
_refine_ls_goodness_of_fit_ref 1.067
_refine_ls_hydrogen_treatment mixed
_refine_ls_matrix_type full
_refine_ls_number_parameters 383
_refine_ls_number_reflns 7128
_refine_ls_number_restraints 0
_refine_ls_restrained_S_all 1.067
_refine_ls_R_factor_all 0.0725
_refine_ls_R_factor_gt 0.0681
_refine_ls_shift/su_max 0.000
_refine_ls_shift/su_mean 0.000
_refine_ls_structure_factor_coef Fsqd
_refine_ls_weighting_details 'w=1/[\s^2^(Fo^2^)+(0.0470P)^2^+7.1069P] where P=(Fo^2^+2Fc^2^)/3'
_refine_ls_weighting_scheme calc
_refine_ls_wR_factor_gt 0.2032
_refine_ls_wR_factor_ref 0.2054
_reflns_number_gt 6452
_reflns_number_total 7128
_reflns_threshold_expression 'I > 2\s(I)'
_cod_data_source_file fo3002sup1.cif
_cod_data_source_block cpd3
_cod_depositor_comments 'Adding full bibliography for 2020609--2020613.cif.'
_cod_database_code 2020613
_cod_database_fobs_code 2020613
_shelx_space_group_comment
;
The symmetry employed for this shelxl refinement is uniquely defined
by the following loop, which should always be used as a source of
symmetry information in preference to the above space-group names.
They are only intended as comments.
;
_shelx_estimated_absorpt_t_min 0.765
_shelx_estimated_absorpt_t_max 0.920

loop_
_space_group_symop_operation_xyz
'x, y, z'
'-x, -y, -z'

loop_
_atom_site_type_symbol
_atom_site_label
_atom_site_fract_x
_atom_site_fract_y
_atom_site_fract_z
_atom_site_U_iso_or_equiv
_atom_site_adp_type
_atom_site_calc_flag
_atom_site_occupancy
Ni Ni1 0.42651(7) 0.22827(4) 0.16075(4) 0.03231(16) Uani d 1
B B1 0.5081(7) 0.2703(4) -0.0715(4) 0.0422(12) Uani d 1
H H1 0.534(7) 0.280(4) -0.155(4) 0.051 Uiso d 1
O O1 0.3992(4) 0.2202(3) 0.2989(2) 0.0419(7) Uani d 1
N N1 0.3594(5) 0.1367(3) 0.0714(3) 0.0377(8) Uani d 1
N N2 0.4049(5) 0.1720(3) -0.0314(3) 0.0412(9) Uani d 1
N N3 0.6509(5) 0.2283(3) 0.0770(3) 0.0369(8) Uani d 1
N N4 0.6595(5) 0.2548(3) -0.0266(3) 0.0406(9) Uani d 1
N N5 0.3571(5) 0.3583(3) 0.0720(3) 0.0360(8) Uani d 1
N N6 0.4080(5) 0.3611(3) -0.0305(3) 0.0377(8) Uani d 1
C C1 0.2745(6) 0.0504(3) 0.0825(4) 0.0397(10) Uani d 1
C C2 0.2632(7) 0.0295(4) -0.0127(4) 0.0479(12) Uani d 1
H H2A 0.2093 -0.0266 -0.0265 0.058 Uiso calc 1
C C3 0.3473(7) 0.1079(4) -0.0831(4) 0.0470(12) Uani d 1
H H3A 0.3621 0.1154 -0.1556 0.056 Uiso calc 1
C C4 0.3064(7) -0.0302(4) 0.2601(4) 0.0513(12) Uani d 1
H H4A 0.4004 0.0094 0.2517 0.062 Uiso calc 1
C C5 0.2600(9) -0.1016(5) 0.3493(5) 0.0637(16) Uani d 1
H H5A 0.3227 -0.1116 0.4010 0.076 Uiso calc 1
C C6 0.1208(9) -0.1589(5) 0.3627(5) 0.0701(19) Uani d 1
H H6A 0.0881 -0.2082 0.4236 0.084 Uiso calc 1
C C7 0.0329(9) -0.1436(5) 0.2883(6) 0.074(2) Uani d 1
H H7A -0.0616 -0.1828 0.2976 0.089 Uiso calc 1
C C8 0.0772(7) -0.0725(5) 0.1994(5) 0.0561(14) Uani d 1
H H8A 0.0118 -0.0621 0.1490 0.067 Uiso calc 1
C C9 0.2183(6) -0.0154(4) 0.1828(4) 0.0419(11) Uani d 1
C C10 0.8023(6) 0.2160(3) 0.0931(4) 0.0382(10) Uani d 1
C C11 0.9096(6) 0.2370(4) -0.0003(4) 0.0487(12) Uani d 1
H H11A 1.0235 0.2350 -0.0115 0.058 Uiso calc 1
C C12 0.8149(6) 0.2614(4) -0.0734(4) 0.0471(12) Uani d 1
H H12A 0.8533 0.2798 -0.1452 0.057 Uiso calc 1
C C13 0.7470(6) 0.1024(4) 0.2639(4) 0.0471(11) Uani d 1
H H13A 0.6585 0.0743 0.2452 0.056 Uiso calc 1
C C14 0.7843(8) 0.0661(5) 0.3598(5) 0.0630(16) Uani d 1
H H14A 0.7212 0.0138 0.4069 0.076 Uiso calc 1
C C15 0.9137(9) 0.1069(7) 0.3856(5) 0.075(2) Uani d 1
H H15A 0.9401 0.0819 0.4508 0.090 Uiso calc 1
C C16 1.0060(8) 0.1839(6) 0.3176(6) 0.0698(19) Uani d 1
H H16A 1.0947 0.2117 0.3361 0.084 Uiso calc 1
C C17 0.9677(6) 0.2198(5) 0.2227(5) 0.0561(14) Uani d 1
H H17A 1.0304 0.2726 0.1758 0.067 Uiso calc 1
C C18 0.8383(5) 0.1793(4) 0.1955(4) 0.0400(10) Uani d 1
C C19 0.2628(5) 0.4433(3) 0.0818(4) 0.0364(9) Uani d 1
C C20 0.2533(6) 0.4996(4) -0.0150(4) 0.0437(11) Uani d 1
H H20A 0.1943 0.5622 -0.0303 0.052 Uiso calc 1
C C21 0.3470(6) 0.4456(4) -0.0832(4) 0.0416(10) Uani d 1
H H21A 0.3657 0.4648 -0.1557 0.050 Uiso calc 1
C C22 0.2636(7) 0.4624(4) 0.2623(4) 0.0464(11) Uani d 1
H H22A 0.3683 0.4323 0.2569 0.056 Uiso calc 1
C C23 0.1889(8) 0.4968(5) 0.3519(4) 0.0567(14) Uani d 1
H H23A 0.2436 0.4907 0.4074 0.068 Uiso calc 1
C C24 0.0353(8) 0.5399(5) 0.3609(5) 0.0615(16) Uani d 1
H H24A -0.0141 0.5647 0.4218 0.074 Uiso calc 1
C C25 -0.0440(8) 0.5466(5) 0.2822(5) 0.0614(16) Uani d 1
H H25A -0.1500 0.5747 0.2892 0.074 Uiso calc 1
C C26 0.0274(6) 0.5129(4) 0.1916(4) 0.0495(12) Uani d 1
H H26A -0.0301 0.5173 0.1375 0.059 Uiso calc 1
C C27 0.1843(5) 0.4724(3) 0.1805(4) 0.0369(9) Uani d 1
C C28 0.5723(6) 0.3200(4) 0.3632(4) 0.0452(11) Uani d 1
H H28A 0.6359 0.3397 0.2967 0.054 Uiso calc 1
C C29 0.6103(7) 0.3557(5) 0.4442(5) 0.0575(14) Uani d 1
H H29A 0.7008 0.3991 0.4330 0.069 Uiso calc 1
C C30 0.5207(9) 0.3301(6) 0.5413(5) 0.0695(18) Uani d 1
H H30A 0.5474 0.3561 0.5969 0.083 Uiso calc 1
C C31 0.3906(8) 0.2657(6) 0.5565(5) 0.0686(18) Uani d 1
H H31A 0.3276 0.2466 0.6234 0.082 Uiso calc 1
C C32 0.3518(7) 0.2289(5) 0.4750(4) 0.0503(12) Uani d 1
H H32A 0.2619 0.1849 0.4866 0.060 Uiso calc 1
C C33 0.4418(5) 0.2553(3) 0.3765(3) 0.0366(9) Uani d 1

loop_
_atom_site_aniso_label
_atom_site_aniso_U_11
_atom_site_aniso_U_22
_atom_site_aniso_U_33
_atom_site_aniso_U_12
_atom_site_aniso_U_13
_atom_site_aniso_U_23
Ni1 0.0349(3) 0.0309(3) 0.0314(3) -0.0005(2) -0.0048(2) -0.0082(2)
B1 0.053(3) 0.039(3) 0.033(2) 0.004(2) -0.004(2) -0.011(2)
O1 0.0434(18) 0.0489(19) 0.0339(16) -0.0047(15) -0.0065(14) -0.0089(14)
N1 0.042(2) 0.0335(18) 0.0386(19) 0.0006(15) -0.0064(16) -0.0097(15)
N2 0.054(2) 0.0345(19) 0.037(2) 0.0009(17) -0.0101(17) -0.0124(16)
N3 0.0380(19) 0.0342(18) 0.0383(19) 0.0007(15) -0.0044(16) -0.0092(15)
N4 0.045(2) 0.0344(19) 0.039(2) 0.0019(16) 0.0000(17) -0.0084(16)
N5 0.041(2) 0.0328(18) 0.0347(18) 0.0008(15) -0.0060(15) -0.0095(15)
N6 0.047(2) 0.0342(19) 0.0339(18) 0.0031(16) -0.0102(16) -0.0083(15)
C1 0.038(2) 0.031(2) 0.053(3) 0.0038(17) -0.010(2) -0.0159(19)
C2 0.052(3) 0.040(3) 0.059(3) 0.002(2) -0.017(2) -0.024(2)
C3 0.059(3) 0.043(3) 0.045(3) 0.008(2) -0.016(2) -0.022(2)
C4 0.046(3) 0.047(3) 0.057(3) -0.003(2) -0.005(2) -0.004(2)
C5 0.074(4) 0.055(3) 0.055(3) -0.001(3) -0.002(3) -0.004(3)
C6 0.087(5) 0.050(3) 0.061(4) -0.013(3) 0.017(4) -0.012(3)
C7 0.068(4) 0.065(4) 0.082(5) -0.031(3) 0.028(4) -0.034(4)
C8 0.044(3) 0.059(3) 0.069(4) -0.013(2) 0.003(3) -0.033(3)
C9 0.036(2) 0.032(2) 0.057(3) 0.0013(18) -0.001(2) -0.019(2)
C10 0.037(2) 0.0269(19) 0.049(3) 0.0020(16) -0.0034(19) -0.0096(18)
C11 0.040(3) 0.037(2) 0.062(3) 0.002(2) 0.007(2) -0.010(2)
C12 0.051(3) 0.037(2) 0.046(3) 0.004(2) 0.009(2) -0.009(2)
C13 0.045(3) 0.041(3) 0.055(3) 0.003(2) -0.014(2) -0.006(2)
C14 0.066(4) 0.062(4) 0.057(3) 0.015(3) -0.008(3) -0.007(3)
C15 0.070(4) 0.107(6) 0.058(4) 0.042(4) -0.028(3) -0.034(4)
C16 0.044(3) 0.101(5) 0.077(4) 0.013(3) -0.023(3) -0.039(4)
C17 0.035(2) 0.065(4) 0.074(4) 0.001(2) -0.009(2) -0.028(3)
C18 0.033(2) 0.037(2) 0.053(3) 0.0062(17) -0.0082(19) -0.015(2)
C19 0.039(2) 0.031(2) 0.042(2) -0.0014(17) -0.0104(18) -0.0095(17)
C20 0.053(3) 0.035(2) 0.044(3) 0.004(2) -0.013(2) -0.0069(19)
C21 0.053(3) 0.034(2) 0.038(2) -0.002(2) -0.011(2) -0.0039(18)
C22 0.052(3) 0.041(3) 0.046(3) 0.000(2) -0.008(2) -0.008(2)
C23 0.067(4) 0.062(3) 0.042(3) -0.002(3) -0.006(3) -0.015(3)
C24 0.076(4) 0.052(3) 0.046(3) 0.006(3) 0.011(3) -0.010(2)
C25 0.060(3) 0.052(3) 0.063(4) 0.009(3) 0.009(3) -0.010(3)
C26 0.042(3) 0.048(3) 0.057(3) 0.005(2) -0.006(2) -0.011(2)
C27 0.037(2) 0.035(2) 0.040(2) 0.0030(17) -0.0053(18) -0.0117(18)
C28 0.040(2) 0.043(3) 0.051(3) -0.004(2) -0.003(2) -0.009(2)
C29 0.053(3) 0.055(3) 0.069(4) -0.011(3) -0.023(3) -0.009(3)
C30 0.088(5) 0.078(4) 0.054(3) -0.013(4) -0.030(3) -0.020(3)
C31 0.070(4) 0.100(5) 0.037(3) -0.018(4) -0.007(3) -0.014(3)
C32 0.045(3) 0.066(3) 0.039(3) -0.013(2) -0.006(2) -0.008(2)
C33 0.036(2) 0.035(2) 0.038(2) 0.0008(17) -0.0081(18) -0.0056(18)

loop_
_atom_type_symbol
_atom_type_description
_atom_type_scat_dispersion_real
_atom_type_scat_dispersion_imag
_atom_type_scat_source
C C 0.0033 0.0016 'International Tables Vol C Tables 4.2.6.8 and 6.1.1.4'
H H 0.0000 0.0000 'International Tables Vol C Tables 4.2.6.8 and 6.1.1.4'
B B 0.0013 0.0007 'International Tables Vol C Tables 4.2.6.8 and 6.1.1.4'
N N 0.0061 0.0033 'International Tables Vol C Tables 4.2.6.8 and 6.1.1.4'
O O 0.0106 0.0060 'International Tables Vol C Tables 4.2.6.8 and 6.1.1.4'
Ni Ni 0.3393 1.1124 'International Tables Vol C Tables 4.2.6.8 and 6.1.1.4'

loop_
_geom_angle_atom_site_label_1
_geom_angle_atom_site_label_2
_geom_angle_atom_site_label_3
_geom_angle
_geom_angle_publ_flag
O1 Ni1 N3 119.00(16) ?
O1 Ni1 N1 133.29(16) ?
N3 Ni1 N1 88.94(16) ?
O1 Ni1 N5 120.34(16) ?
N3 Ni1 N5 93.93(16) ?
N1 Ni1 N5 91.27(16) ?
N4 B1 N2 108.5(4) ?
N4 B1 N6 109.0(4) ?
N2 B1 N6 106.5(4) ?
C33 O1 Ni1 147.1(3) y
C1 N1 N2 106.9(4) ?
C1 N1 Ni1 138.6(3) ?
N2 N1 Ni1 114.4(3) ?
C3 N2 N1 109.2(4) ?
C3 N2 B1 130.3(4) ?
N1 N2 B1 120.5(4) ?
C10 N3 N4 107.4(4) ?
C10 N3 Ni1 138.1(3) ?
N4 N3 Ni1 114.3(3) ?
C12 N4 N3 108.8(4) ?
C12 N4 B1 130.2(4) ?
N3 N4 B1 121.0(4) ?
C19 N5 N6 106.2(4) ?
C19 N5 Ni1 139.5(3) ?
N6 N5 Ni1 114.1(3) ?
C21 N6 N5 110.0(4) ?
C21 N6 B1 128.9(4) ?
N5 N6 B1 120.9(4) ?
N1 C1 C2 110.3(5) ?
N1 C1 C9 122.7(4) ?
C2 C1 C9 126.8(4) ?
C3 C2 C1 105.2(4) ?
N2 C3 C2 108.4(5) ?
C5 C4 C9 121.2(6) ?
C4 C5 C6 119.7(7) ?
C7 C6 C5 119.4(6) ?
C6 C7 C8 121.6(6) ?
C7 C8 C9 120.3(6) ?
C4 C9 C8 117.8(5) ?
C4 C9 C1 122.4(4) ?
C8 C9 C1 119.6(5) ?
N3 C10 C11 109.5(5) ?
N3 C10 C18 122.3(4) ?
C11 C10 C18 128.2(5) ?
C12 C11 C10 105.2(5) ?
N4 C12 C11 109.1(5) ?
C18 C13 C14 120.2(5) ?
C15 C14 C13 119.3(6) ?
C14 C15 C16 120.8(6) ?
C17 C16 C15 119.5(6) ?
C16 C17 C18 120.3(6) ?
C17 C18 C13 119.8(5) ?
C17 C18 C10 119.7(5) ?
C13 C18 C10 120.5(4) ?
N5 C19 C20 109.8(4) ?
N5 C19 C27 124.6(4) ?
C20 C19 C27 125.6(4) ?
C21 C20 C19 105.4(4) ?
N6 C21 C20 108.6(4) ?
C23 C22 C27 119.7(5) ?
C24 C23 C22 120.6(6) ?
C25 C24 C23 119.6(5) ?
C24 C25 C26 121.2(6) ?
C25 C26 C27 119.6(6) ?
C22 C27 C26 119.2(5) ?
C22 C27 C19 121.5(4) ?
C26 C27 C19 119.3(4) ?
C29 C28 C33 121.1(5) ?
C28 C29 C30 121.4(5) ?
C29 C30 C31 118.6(5) ?
C30 C31 C32 120.4(6) ?
C31 C32 C33 121.1(5) ?
O1 C33 C32 119.7(4) ?
O1 C33 C28 122.9(4) ?
C32 C33 C28 117.4(5) ?

loop_
_geom_bond_atom_site_label_1
_geom_bond_atom_site_label_2
_geom_bond_distance
_geom_bond_publ_flag
Ni1 O1 1.820(3) y
Ni1 N3 2.013(4) ?
Ni1 N1 2.023(4) ?
Ni1 N5 2.030(4) ?
B1 N4 1.521(7) ?
B1 N2 1.544(7) ?
B1 N6 1.545(7) ?
O1 C33 1.339(5) ?
N1 C1 1.339(6) ?
N1 N2 1.366(5) ?
N2 C3 1.350(6) ?
N3 C10 1.345(6) ?
N3 N4 1.368(5) ?
N4 C12 1.345(6) ?
N5 C19 1.347(6) ?
N5 N6 1.362(5) ?
N6 C21 1.343(6) ?
C1 C2 1.387(7) ?
C1 C9 1.472(7) ?
C2 C3 1.383(8) ?
C4 C5 1.384(8) ?
C4 C9 1.386(8) ?
C5 C6 1.396(10) ?
C6 C7 1.352(11) ?
C7 C8 1.378(10) ?
C8 C9 1.403(7) ?
C10 C11 1.393(7) ?
C10 C18 1.468(7) ?
C11 C12 1.381(8) ?
C13 C18 1.386(7) ?
C13 C14 1.391(8) ?
C14 C15 1.379(10) ?
C15 C16 1.388(11) ?
C16 C17 1.382(9) ?
C17 C18 1.385(7) ?
C19 C20 1.395(7) ?
C19 C27 1.474(6) ?
C20 C21 1.366(7) ?
C22 C23 1.391(7) ?
C22 C27 1.392(7) ?
C23 C24 1.388(9) ?
C24 C25 1.359(10) ?
C25 C26 1.392(8) ?
C26 C27 1.400(7) ?
C28 C29 1.368(8) ?
C28 C33 1.391(7) ?
C29 C30 1.370(9) ?
C30 C31 1.383(9) ?
C31 C32 1.384(8) ?
C32 C33 1.389(7) ?

loop_
_geom_torsion_atom_site_label_1
_geom_torsion_atom_site_label_2
_geom_torsion_atom_site_label_3
_geom_torsion_atom_site_label_4
_geom_torsion
N3 Ni1 O1 C33 47.1(6)
N1 Ni1 O1 C33 166.7(5)
N5 Ni1 O1 C33 -67.4(6)
C1 N1 N2 C3 0.4(5)
Ni1 N1 N2 C3 -177.1(3)
C1 N1 N2 B1 -178.9(4)
Ni1 N1 N2 B1 3.6(5)
N4 B1 N2 C3 -123.7(5)
N6 B1 N2 C3 119.2(5)
N4 B1 N2 N1 55.5(5)
N6 B1 N2 N1 -61.6(6)
C10 N3 N4 C12 -1.6(5)
Ni1 N3 N4 C12 174.5(3)
C10 N3 N4 B1 177.5(4)
Ni1 N3 N4 B1 -6.4(5)
N2 B1 N4 C12 125.0(5)
N6 B1 N4 C12 -119.4(5)
N2 B1 N4 N3 -53.8(5)
N6 B1 N4 N3 61.8(5)
C19 N5 N6 C21 0.1(5)
Ni1 N5 N6 C21 175.4(3)
C19 N5 N6 B1 -174.8(4)
Ni1 N5 N6 B1 0.5(5)
N4 B1 N6 C21 128.3(5)
N2 B1 N6 C21 -114.9(5)
N4 B1 N6 N5 -57.9(6)
N2 B1 N6 N5 59.0(6)
N2 N1 C1 C2 -0.5(5)
Ni1 N1 C1 C2 176.0(4)
N2 N1 C1 C9 173.9(4)
Ni1 N1 C1 C9 -9.6(8)
N1 C1 C2 C3 0.4(6)
C9 C1 C2 C3 -173.7(5)
N1 N2 C3 C2 -0.2(6)
B1 N2 C3 C2 179.1(5)
C1 C2 C3 N2 -0.1(6)
C9 C4 C5 C6 -1.0(9)
C4 C5 C6 C7 -0.1(10)
C5 C6 C7 C8 -0.1(10)
C6 C7 C8 C9 1.5(9)
C5 C4 C9 C8 2.3(8)
C5 C4 C9 C1 -172.6(5)
C7 C8 C9 C4 -2.5(8)
C7 C8 C9 C1 172.5(5)
N1 C1 C9 C4 -34.5(7)
C2 C1 C9 C4 139.0(5)
N1 C1 C9 C8 150.8(5)
C2 C1 C9 C8 -35.7(7)
N4 N3 C10 C11 1.4(5)
Ni1 N3 C10 C11 -173.2(4)
N4 N3 C10 C18 -175.2(4)
Ni1 N3 C10 C18 10.2(7)
N3 C10 C11 C12 -0.7(5)
C18 C10 C11 C12 175.6(4)
N3 N4 C12 C11 1.2(5)
B1 N4 C12 C11 -177.8(5)
C10 C11 C12 N4 -0.3(6)
C18 C13 C14 C15 -0.5(9)
C13 C14 C15 C16 0.5(10)
C14 C15 C16 C17 -0.2(10)
C15 C16 C17 C18 0.0(9)
C16 C17 C18 C13 0.0(8)
C16 C17 C18 C10 -178.1(5)
C14 C13 C18 C17 0.3(8)
C14 C13 C18 C10 178.3(5)
N3 C10 C18 C17 -143.3(5)
C11 C10 C18 C17 40.8(7)
N3 C10 C18 C13 38.7(7)
C11 C10 C18 C13 -137.2(5)
N6 N5 C19 C20 0.3(5)
Ni1 N5 C19 C20 -173.2(4)
N6 N5 C19 C27 -178.8(4)
Ni1 N5 C19 C27 7.7(8)
N5 C19 C20 C21 -0.6(6)
C27 C19 C20 C21 178.5(4)
N5 N6 C21 C20 -0.4(6)
B1 N6 C21 C20 174.0(5)
C19 C20 C21 N6 0.6(6)
C27 C22 C23 C24 0.7(9)
C22 C23 C24 C25 1.4(9)
C23 C24 C25 C26 -1.4(10)
C24 C25 C26 C27 -0.7(9)
C23 C22 C27 C26 -2.7(8)
C23 C22 C27 C19 176.0(5)
C25 C26 C27 C22 2.8(8)
C25 C26 C27 C19 -176.0(5)
N5 C19 C27 C22 41.0(7)
C20 C19 C27 C22 -137.9(5)
N5 C19 C27 C26 -140.3(5)
C20 C19 C27 C26 40.8(7)
C33 C28 C29 C30 -0.7(9)
C28 C29 C30 C31 0.8(11)
C29 C30 C31 C32 -0.5(12)
C30 C31 C32 C33 0.1(11)
Ni1 O1 C33 C32 168.4(5)
Ni1 O1 C33 C28 -10.2(9)
C31 C32 C33 O1 -178.7(6)
C31 C32 C33 C28 0.0(9)
C29 C28 C33 O1 178.9(5)
C29 C28 C33 C32 0.3(8)
